data_1553695
loop_
_publ_author_name
'Gopikrishna, Peddaboodi'
'Raman Adil, Laxmi'
'Iyer, Parameswar Krishnan'

_publ_section_title
;
 Bridge-driven aggregation control in dibenzofulvene--naphthalimide based
 donor--bridge--acceptor systems:&#x2009; enabling fluorescence
 enhancement, blue to red emission and solvatochromism
;
_journal_issue 12
_journal_name_full 'Materials Chemistry Frontiers'
_journal_page_first 2590
_journal_paper_doi 10.1039/C7QM00357A
_journal_volume 1
_journal_year 2017
_chemical_formula_moiety 'C38 H29 N O2'
_chemical_formula_sum 'C38 H29 N O2'
_chemical_formula_weight 531.62
_space_group_IT_number 14
_space_group_name_Hall '-P 2ybc'
_space_group_name_H-M_alt 'P 1 21/c 1'
_symmetry_cell_setting monoclinic
_symmetry_space_group_name_H-M 'P 1 21/c 1'
_atom_sites_solution_hydrogens geom
_atom_sites_solution_primary direct
_atom_sites_solution_secondary difmap
_audit_creation_method SHELXL-97
_audit_update_record
;
2017-01-06 deposited with the CCDC.
2017-09-08 downloaded from the CCDC.
;
_cell_angle_alpha 90.00
_cell_angle_beta 101.143(4)
_cell_angle_gamma 90.00
_cell_formula_units_Z 4
_cell_length_a 11.2762(6)
_cell_length_b 13.9376(8)
_cell_length_c 17.8045(11)
_cell_measurement_reflns_used 26730
_cell_measurement_temperature 296(2)
_cell_measurement_theta_max 25.000
_cell_measurement_theta_min 1.14
_cell_volume 2745.5(3)
_computing_cell_refinement 'Bruker SMART'
_computing_data_collection 'Bruker SMART'
_computing_data_reduction 'Bruker SMART'
_computing_molecular_graphics 'Bruker SHELXTL'
_computing_publication_material 'Bruker SHELXTL'
_computing_structure_refinement 'SHELXL-97 (Sheldrick, 1997)'
_computing_structure_solution 'SHELXS-97 (Sheldrick, 1990)'
_diffrn_ambient_temperature 296(2)
_diffrn_measured_fraction_theta_full 0.993
_diffrn_measured_fraction_theta_max 0.993
_diffrn_measurement_device_type 'CCD area detector'
_diffrn_measurement_method 'phi and omega scans'
_diffrn_radiation_monochromator graphite
_diffrn_radiation_source 'fine-focus sealed tube'
_diffrn_radiation_type MoK\a
_diffrn_radiation_wavelength 0.71073
_diffrn_reflns_av_R_equivalents 0.0712
_diffrn_reflns_av_sigmaI/netI 0.0564
_diffrn_reflns_limit_h_max 12
_diffrn_reflns_limit_h_min -13
_diffrn_reflns_limit_k_max 16
_diffrn_reflns_limit_k_min -16
_diffrn_reflns_limit_l_max 20
_diffrn_reflns_limit_l_min -21
_diffrn_reflns_number 26930
_diffrn_reflns_theta_full 25.00
_diffrn_reflns_theta_max 25.00
_diffrn_reflns_theta_min 1.87
_exptl_absorpt_coefficient_mu 0.079
_exptl_absorpt_correction_T_max 0.984
_exptl_absorpt_correction_T_min 0.978
_exptl_absorpt_correction_type multi-scan
_exptl_absorpt_process_details multi-scan
_exptl_crystal_colour yellow
_exptl_crystal_density_diffrn 1.286
_exptl_crystal_density_method 'not measured'
_exptl_crystal_description block
_exptl_crystal_F_000 1120.0
_exptl_crystal_size_max 0.28
_exptl_crystal_size_mid 0.24
_exptl_crystal_size_min 0.21
_refine_diff_density_max 0.282
_refine_diff_density_min -0.136
_refine_diff_density_rms 0.034
_refine_ls_extinction_method none
_refine_ls_goodness_of_fit_ref 0.978
_refine_ls_hydrogen_treatment mixed
_refine_ls_matrix_type full
_refine_ls_number_parameters 370
_refine_ls_number_reflns 4837
_refine_ls_number_restraints 0
_refine_ls_restrained_S_all 0.978
_refine_ls_R_factor_all 0.1213
_refine_ls_R_factor_gt 0.0545
_refine_ls_shift/su_max 0.000
_refine_ls_shift/su_mean 0.000
_refine_ls_structure_factor_coef Fsqd
_refine_ls_weighting_details 'calc w=1/[\s^2^(Fo^2^)+(0.1000P)^2^+0.0000P] where P=(Fo^2^+2Fc^2^)/3'
_refine_ls_weighting_scheme calc
_refine_ls_wR_factor_gt 0.1472
_refine_ls_wR_factor_ref 0.1844
_reflns_number_gt 2525
_reflns_number_total 4837
_reflns_threshold_expression >2sigma(I)
_cod_data_source_file c7qm00357a2.cif
_cod_data_source_block dp1nc-a
_cod_depositor_comments
;
The following automatic conversions were performed:

data item '_symmetry_cell_setting' value 'Monoclinic' was changed to
'monoclinic' in accordance with the
/home/saulius/struct/COD-crude-data/automatic-downloads/DataCite-retrospective/RSC/depositions/lib/dictionaries/cif_core.dic
dictionary named 'cif_core.dic' version 2.4.2 last updated on
2011-04-26.

Automatic conversion script
Id: cif_fix_values 6909 2019-04-08 15:41:33Z antanas 
;
_cod_original_sg_symbol_H-M 'P 21/c'
_cod_database_code 1553695

loop_
_symmetry_equiv_pos_as_xyz
'x, y, z'
'-x, y+1/2, -z+1/2'
'-x, -y, -z'
'x, -y-1/2, z-1/2'

loop_
_atom_site_label
_atom_site_type_symbol
_atom_site_fract_x
_atom_site_fract_y
_atom_site_fract_z
_atom_site_U_iso_or_equiv
_atom_site_adp_type
_atom_site_occupancy
_atom_site_symmetry_multiplicity
_atom_site_calc_flag
_atom_site_refinement_flags
O2 O 0.86921(18) 0.70891(15) 0.25350(11) 0.0704(6) Uani 1 1 d .
O1 O 0.64829(19) 0.61233(18) 0.02533(12) 0.0866(7) Uani 1 1 d .
N1 N 0.75893(19) 0.66479(16) 0.13786(13) 0.0556(6) Uani 1 1 d .
C25 C 0.5657(2) 0.61510(18) 0.21113(15) 0.0475(7) Uani 1 1 d .
C24 C 0.5536(2) 0.6009(2) 0.13180(16) 0.0536(7) Uani 1 1 d .
C21 C 0.3584(2) 0.5570(2) 0.20293(16) 0.0568(7) Uani 1 1 d .
C26 C 0.4681(2) 0.59203(19) 0.24843(15) 0.0527(7) Uani 1 1 d .
C30 C 0.6741(2) 0.65125(19) 0.25456(15) 0.0504(7) Uani 1 1 d .
C31 C 0.7735(3) 0.6771(2) 0.21731(16) 0.0542(7) Uani 1 1 d .
C32 C 0.6550(3) 0.6256(2) 0.09354(18) 0.0619(8) Uani 1 1 d .
C29 C 0.6870(3) 0.6619(2) 0.33197(16) 0.0637(8) Uani 1 1 d .
H29 H 0.7583 0.6870 0.3601 0.076 Uiso 1 1 calc R
C18 C 0.2507(2) 0.5380(2) 0.23743(16) 0.0574(8) Uani 1 1 d .
C33 C 0.8608(2) 0.6940(2) 0.10069(16) 0.0618(8) Uani 1 1 d .
H33 H 0.9210 0.7229 0.1415 0.074 Uiso 1 1 calc R
C23 C 0.4504(3) 0.5632(2) 0.09124(17) 0.0688(9) Uani 1 1 d .
H23 H 0.4440 0.5517 0.0392 0.083 Uiso 1 1 calc R
C27 C 0.4882(3) 0.6015(2) 0.32869(16) 0.0617(8) Uani 1 1 d .
H27 H 0.4274 0.5841 0.3546 0.074 Uiso 1 1 calc R
C6 C -0.2434(3) 0.4212(2) 0.37444(18) 0.0651(8) Uani 1 1 d .
C22 C 0.3528(2) 0.5410(2) 0.12651(17) 0.0668(9) Uani 1 1 d .
H22 H 0.2829 0.5150 0.0974 0.080 Uiso 1 1 calc R
C7 C -0.1572(3) 0.4381(2) 0.32243(17) 0.0596(8) Uani 1 1 d .
C20 C 0.1048(2) 0.5913(2) 0.31086(17) 0.0634(8) Uani 1 1 d .
H20 H 0.0760 0.6396 0.3387 0.076 Uiso 1 1 calc R
C19 C 0.2030(2) 0.6097(2) 0.27800(17) 0.0640(8) Uani 1 1 d .
H19 H 0.2382 0.6703 0.2827 0.077 Uiso 1 1 calc R
C16 C 0.0944(2) 0.4325(2) 0.26316(17) 0.0646(8) Uani 1 1 d .
H16 H 0.0584 0.3722 0.2576 0.078 Uiso 1 1 calc R
C5 C -0.3495(3) 0.3814(2) 0.33342(18) 0.0657(8) Uani 1 1 d .
C15 C 0.0474(2) 0.5028(2) 0.30373(16) 0.0572(7) Uani 1 1 d .
C17 C 0.1943(2) 0.4504(2) 0.23077(17) 0.0653(8) Uani 1 1 d .
H17 H 0.2240 0.4017 0.2038 0.078 Uiso 1 1 calc R
C13 C -0.3367(3) 0.3718(2) 0.25310(19) 0.0624(8) Uani 1 1 d .
C8 C -0.2203(2) 0.4027(2) 0.24634(17) 0.0584(8) Uani 1 1 d .
C14 C -0.0526(2) 0.4847(2) 0.34368(17) 0.0629(8) Uani 1 1 d .
H14 H -0.0411 0.5103 0.3928 0.075 Uiso 1 1 calc R
C28 C 0.5943(3) 0.6355(2) 0.36881(17) 0.0707(9) Uani 1 1 d .
H28 H 0.6051 0.6411 0.4217 0.085 Uiso 1 1 calc R
C4 C -0.4449(3) 0.3581(3) 0.3696(2) 0.0907(11) Uani 1 1 d .
H4 H -0.5159 0.3316 0.3422 0.109 Uiso 1 1 calc R
C34 C 0.9236(3) 0.6104(2) 0.0721(2) 0.0856(11) Uani 1 1 d .
H34A H 0.8668 0.5761 0.0335 0.103 Uiso 1 1 calc R
H34B H 0.9517 0.5666 0.1141 0.103 Uiso 1 1 calc R
C12 C -0.4194(3) 0.3416(2) 0.1907(2) 0.0714(9) Uani 1 1 d .
H12 H -0.4966 0.3225 0.1957 0.086 Uiso 1 1 calc R
C1 C -0.2313(3) 0.4373(3) 0.45239(19) 0.0857(11) Uani 1 1 d .
H1 H -0.1601 0.4634 0.4800 0.103 Uiso 1 1 calc R
C10 C -0.2715(3) 0.3685(3) 0.1132(2) 0.0815(10) Uani 1 1 d .
H10 H -0.2492 0.3658 0.0656 0.098 Uiso 1 1 calc R
C9 C -0.1899(3) 0.4007(2) 0.17517(19) 0.0691(9) Uani 1 1 d .
H9 H -0.1138 0.4213 0.1692 0.083 Uiso 1 1 calc R
C38 C 0.8275(3) 0.7714(2) 0.04226(18) 0.0742(9) Uani 1 1 d .
H38A H 0.7955 0.8261 0.0656 0.089 Uiso 1 1 calc R
H38B H 0.7649 0.7481 0.0011 0.089 Uiso 1 1 calc R
C37 C 0.9362(3) 0.8022(2) 0.01018(19) 0.0799(10) Uani 1 1 d .
H37A H 0.9112 0.8493 -0.0299 0.096 Uiso 1 1 calc R
H37B H 0.9944 0.8326 0.0504 0.096 Uiso 1 1 calc R
C11 C -0.3849(3) 0.3401(3) 0.1200(2) 0.0859(10) Uani 1 1 d .
H11 H -0.4394 0.3198 0.0769 0.103 Uiso 1 1 calc R
C2 C -0.3243(4) 0.4148(3) 0.4887(2) 0.1060(13) Uani 1 1 d .
H2 H -0.3166 0.4257 0.5410 0.127 Uiso 1 1 calc R
C3 C -0.4312(4) 0.3752(3) 0.4465(3) 0.1142(15) Uani 1 1 d .
H3 H -0.4942 0.3603 0.4714 0.137 Uiso 1 1 calc R
C36 C 0.9956(3) 0.7198(3) -0.0218(2) 0.0964(12) Uani 1 1 d .
H36A H 1.0672 0.7422 -0.0392 0.116 Uiso 1 1 calc R
H36B H 0.9405 0.6931 -0.0655 0.116 Uiso 1 1 calc R
C35 C 1.0302(3) 0.6433(3) 0.0381(2) 0.0988(12) Uani 1 1 d .
H35A H 1.0926 0.6681 0.0787 0.119 Uiso 1 1 calc R
H35B H 1.0633 0.5887 0.0154 0.119 Uiso 1 1 calc R

loop_
_atom_site_aniso_label
_atom_site_aniso_U_11
_atom_site_aniso_U_22
_atom_site_aniso_U_33
_atom_site_aniso_U_23
_atom_site_aniso_U_13
_atom_site_aniso_U_12
O2 0.0556(13) 0.0830(15) 0.0693(14) 0.0046(11) 0.0040(10) -0.0131(11)
O1 0.0735(15) 0.131(2) 0.0607(14) -0.0223(13) 0.0256(12) -0.0379(13)
N1 0.0462(14) 0.0656(16) 0.0561(14) 0.0007(12) 0.0124(11) -0.0078(12)
C25 0.0427(16) 0.0507(17) 0.0501(16) 0.0013(13) 0.0117(13) 0.0044(13)
C24 0.0442(16) 0.0607(18) 0.0572(18) -0.0065(14) 0.0127(14) -0.0056(14)
C21 0.0455(17) 0.0629(19) 0.0638(19) -0.0055(15) 0.0153(14) -0.0003(14)
C26 0.0475(17) 0.0553(17) 0.0562(17) 0.0000(14) 0.0121(14) 0.0055(14)
C30 0.0428(16) 0.0548(18) 0.0532(17) -0.0019(14) 0.0083(13) 0.0018(13)
C31 0.0504(18) 0.0513(17) 0.0593(18) 0.0051(14) 0.0066(15) 0.0033(14)
C32 0.0567(19) 0.074(2) 0.0577(19) -0.0069(16) 0.0170(16) -0.0106(16)
C29 0.0514(17) 0.081(2) 0.0560(18) -0.0027(16) 0.0041(14) 0.0001(16)
C18 0.0422(16) 0.064(2) 0.0676(19) -0.0031(15) 0.0142(14) -0.0039(15)
C33 0.0483(17) 0.077(2) 0.0618(18) 0.0066(16) 0.0160(14) -0.0078(16)
C23 0.0560(19) 0.097(2) 0.0550(18) -0.0176(17) 0.0142(15) -0.0151(18)
C27 0.0547(18) 0.077(2) 0.0557(18) -0.0008(15) 0.0169(15) 0.0002(16)
C6 0.061(2) 0.070(2) 0.071(2) 0.0104(16) 0.0292(17) 0.0087(17)
C22 0.0472(17) 0.089(2) 0.065(2) -0.0170(17) 0.0122(15) -0.0152(16)
C7 0.0533(18) 0.064(2) 0.067(2) 0.0074(16) 0.0262(16) 0.0071(16)
C20 0.0515(18) 0.070(2) 0.071(2) -0.0093(16) 0.0178(15) 0.0037(16)
C19 0.0526(18) 0.065(2) 0.077(2) -0.0074(16) 0.0200(16) -0.0079(15)
C16 0.0533(18) 0.0607(19) 0.083(2) -0.0010(16) 0.0220(16) -0.0031(15)
C5 0.059(2) 0.066(2) 0.080(2) 0.0057(17) 0.0322(17) 0.0012(16)
C15 0.0445(16) 0.066(2) 0.0629(18) 0.0050(15) 0.0148(14) 0.0036(15)
C17 0.0502(18) 0.066(2) 0.084(2) -0.0073(17) 0.0234(16) -0.0008(16)
C13 0.0602(19) 0.0501(18) 0.082(2) 0.0066(16) 0.0263(18) 0.0025(15)
C8 0.0536(18) 0.0557(18) 0.071(2) 0.0091(15) 0.0247(16) 0.0035(14)
C14 0.0547(19) 0.072(2) 0.0662(19) 0.0042(15) 0.0219(15) 0.0057(16)
C28 0.062(2) 0.102(3) 0.0479(17) -0.0011(17) 0.0109(16) 0.0014(19)
C4 0.079(2) 0.093(3) 0.112(3) 0.010(2) 0.051(2) -0.013(2)
C34 0.077(2) 0.080(2) 0.113(3) 0.017(2) 0.049(2) 0.0089(18)
C12 0.061(2) 0.068(2) 0.086(2) 0.0001(18) 0.0174(19) -0.0080(17)
C1 0.072(2) 0.120(3) 0.072(2) 0.007(2) 0.0310(19) 0.007(2)
C10 0.077(2) 0.103(3) 0.068(2) 0.005(2) 0.022(2) -0.003(2)
C9 0.062(2) 0.079(2) 0.071(2) 0.0107(17) 0.0231(18) -0.0037(17)
C38 0.075(2) 0.075(2) 0.076(2) 0.0142(17) 0.0237(17) 0.0044(17)
C37 0.083(2) 0.085(2) 0.074(2) 0.0125(19) 0.0212(19) -0.022(2)
C11 0.078(2) 0.096(3) 0.079(2) 0.002(2) 0.004(2) -0.005(2)
C2 0.095(3) 0.154(4) 0.081(3) 0.006(3) 0.046(2) -0.003(3)
C3 0.116(4) 0.144(4) 0.105(3) 0.016(3) 0.079(3) -0.007(3)
C36 0.093(3) 0.116(3) 0.092(3) 0.014(2) 0.048(2) -0.010(2)
C35 0.077(2) 0.106(3) 0.127(3) 0.020(3) 0.055(2) 0.009(2)

loop_
_atom_type_symbol
_atom_type_description
_atom_type_scat_dispersion_real
_atom_type_scat_dispersion_imag
_atom_type_scat_source
C C 0.0033 0.0016 'International Tables Vol C Tables 4.2.6.8 and 6.1.1.4'
H H 0.0000 0.0000 'International Tables Vol C Tables 4.2.6.8 and 6.1.1.4'
N N 0.0061 0.0033 'International Tables Vol C Tables 4.2.6.8 and 6.1.1.4'
O O 0.0106 0.0060 'International Tables Vol C Tables 4.2.6.8 and 6.1.1.4'

loop_
_geom_angle_atom_site_label_1
_geom_angle_atom_site_label_2
_geom_angle_atom_site_label_3
_geom_angle
C32 N1 C31 122.8(2)
C32 N1 C33 119.5(2)
C31 N1 C33 117.7(2)
C24 C25 C30 120.5(2)
C24 C25 C26 120.1(2)
C30 C25 C26 119.4(2)
C23 C24 C25 119.9(2)
C23 C24 C32 120.4(3)
C25 C24 C32 119.7(3)
C22 C21 C26 119.2(2)
C22 C21 C18 119.9(3)
C26 C21 C18 120.9(2)
C27 C26 C21 124.0(2)
C27 C26 C25 117.6(3)
C21 C26 C25 118.3(2)
C29 C30 C25 120.3(2)
C29 C30 C31 119.5(3)
C25 C30 C31 120.2(2)
O2 C31 N1 119.6(2)
O2 C31 C30 121.8(3)
N1 C31 C30 118.6(2)
O1 C32 N1 120.6(2)
O1 C32 C24 121.3(3)
N1 C32 C24 118.1(3)
C30 C29 C28 120.4(3)
C17 C18 C19 117.5(2)
C17 C18 C21 121.7(3)
C19 C18 C21 120.8(3)
N1 C33 C38 113.2(2)
N1 C33 C34 113.1(2)
C38 C33 C34 113.3(2)
C24 C23 C22 121.0(3)
C28 C27 C26 121.3(3)
C1 C6 C5 119.9(3)
C1 C6 C7 130.4(3)
C5 C6 C7 109.6(3)
C21 C22 C23 121.3(3)
C14 C7 C6 123.3(3)
C14 C7 C8 131.3(3)
C6 C7 C8 105.0(3)
C19 C20 C15 121.8(3)
C20 C19 C18 120.6(3)
C17 C16 C15 121.0(3)
C6 C5 C4 120.8(3)
C6 C5 C13 108.1(2)
C4 C5 C13 131.1(3)
C16 C15 C20 117.3(3)
C16 C15 C14 122.6(3)
C20 C15 C14 119.8(3)
C18 C17 C16 121.7(3)
C12 C13 C8 121.6(3)
C12 C13 C5 129.5(3)
C8 C13 C5 108.9(3)
C9 C8 C13 118.4(3)
C9 C8 C7 133.2(3)
C13 C8 C7 108.3(3)
C7 C14 C15 131.8(3)
C27 C28 C29 120.9(3)
C3 C4 C5 118.3(4)
C33 C34 C35 111.2(3)
C13 C12 C11 118.3(3)
C2 C1 C6 119.9(3)
C11 C10 C9 121.2(3)
C10 C9 C8 120.0(3)
C33 C38 C37 110.8(2)
C36 C37 C38 112.4(3)
C10 C11 C12 120.5(3)
C1 C2 C3 119.6(4)
C4 C3 C2 121.5(3)
C37 C36 C35 110.3(3)
C36 C35 C34 112.4(3)

loop_
_geom_bond_atom_site_label_1
_geom_bond_atom_site_label_2
_geom_bond_distance
O2 C31 1.228(3)
O1 C32 1.216(3)
N1 C32 1.392(4)
N1 C31 1.403(3)
N1 C33 1.489(3)
C25 C24 1.406(4)
C25 C30 1.407(4)
C25 C26 1.428(3)
C24 C23 1.351(4)
C24 C32 1.480(4)
C21 C22 1.368(4)
C21 C26 1.428(4)
C21 C18 1.486(3)
C26 C27 1.409(4)
C30 C29 1.366(4)
C30 C31 1.454(3)
C29 C28 1.387(4)
C18 C17 1.371(4)
C18 C19 1.400(4)
C33 C38 1.495(4)
C33 C34 1.502(4)
C23 C22 1.403(4)
C27 C28 1.354(4)
C6 C1 1.386(4)
C6 C5 1.391(4)
C6 C7 1.485(4)
C7 C14 1.335(4)
C7 C8 1.488(4)
C20 C19 1.373(3)
C20 C15 1.387(4)
C16 C17 1.384(4)
C16 C15 1.383(4)
C5 C4 1.394(4)
C5 C13 1.471(4)
C15 C14 1.467(3)
C13 C12 1.371(4)
C13 C8 1.409(4)
C8 C9 1.376(4)
C4 C3 1.370(5)
C34 C35 1.517(4)
C12 C11 1.389(4)
C1 C2 1.371(4)
C10 C11 1.366(4)
C10 C9 1.369(4)
C38 C37 1.512(4)
C37 C36 1.497(5)
C2 C3 1.405(5)
C36 C35 1.505(5)
